data_2312043
loop_
_publ_author_name
'Parkin, Sean'
'Glidewell, Christopher'
'Horton, Peter N.'

_publ_section_title
;
 (E,E)-1,1'-[1,2-Bis(4-chlorophenyl)ethane-1,2-diyl]bis(phenyldiazene)
 revisited: threefold configurational disorder of (S,S), (R,R) and (S,R)
 isomers, a detailed critique.
;
_journal_coeditor_code FA3399
_journal_issue 'Pt 3'
_journal_name_full 'Acta crystallographica. Section C, Structural chemistry'
_journal_page_first 77
_journal_page_last 82
_journal_paper_doi 10.1107/S2053229623001262
_journal_volume 79
_journal_year 2023
_chemical_formula_iupac 'C26 H20 Cl2 N4'
_chemical_formula_moiety 'C26 H20 Cl2 N4'
_chemical_formula_sum 'C26 H20 Cl2 N4'
_chemical_formula_weight 459.36
_chemical_name_systematic
;
1,1'-[1,2-Bis(4-chlorophenyl)ethane-1,2-diyl]bis(phenyldiazene)
;
_space_group_crystal_system triclinic
_space_group_IT_number 2
_space_group_name_Hall '-P 1'
_space_group_name_H-M_alt 'P -1'
_atom_sites_solution_hydrogens geom
_audit_creation_method SHELXL-2019/2
_cell_angle_alpha 83.0390(10)
_cell_angle_beta 77.139(9)
_cell_angle_gamma 85.0550(10)
_cell_formula_units_Z 1
_cell_length_a 6.1037(4)
_cell_length_b 9.3345(7)
_cell_length_c 10.4146(7)
_cell_measurement_reflns_used 3602
_cell_measurement_temperature 100(2)
_cell_measurement_theta_max 27.473
_cell_measurement_theta_min 2.202
_cell_volume 573.15(7)
_computing_cell_refinement
;
<i>CrystalClear-SM Expert</i> (Rigaku, 2012)
;
_computing_data_collection
;
<i>CrystalClear-SM Expert</i> (Rigaku, 2012)
;
_computing_data_reduction
;
<i>CrystalClear-SM Expert</i> (Rigaku, 2012)
;
_computing_molecular_graphics
;
XP in SHELXTL (Sheldrick, 2008)
;
_computing_publication_material
;
SHELXL2019 (Sheldrick, 2015b) and <i>publCIF</i> (Westrip, 2010)
;
_computing_structure_refinement
;
SHELXL2019 (Sheldrick, 2015b)
;
_computing_structure_solution
;
<i>SHELXT</i> (Sheldrick, 2015a)
;
_diffrn_ambient_temperature 100(2)
_diffrn_detector_area_resol_mean 28.5714
_diffrn_measured_fraction_theta_full 0.998
_diffrn_measured_fraction_theta_max 0.996
_diffrn_measurement_device_type 'Rigaku AFC12'
_diffrn_measurement_method 'profile data from \w-scans'
_diffrn_radiation_type MoK\a
_diffrn_radiation_wavelength 0.71075
_diffrn_reflns_av_R_equivalents 0.0369
_diffrn_reflns_av_unetI/netI 0.0343
_diffrn_reflns_limit_h_max 7
_diffrn_reflns_limit_h_min -5
_diffrn_reflns_limit_k_max 12
_diffrn_reflns_limit_k_min -12
_diffrn_reflns_limit_l_max 13
_diffrn_reflns_limit_l_min -11
_diffrn_reflns_number 6621
_diffrn_reflns_theta_full 25.242
_diffrn_reflns_theta_max 27.473
_diffrn_reflns_theta_min 2.202
_exptl_absorpt_coefficient_mu 0.305
_exptl_absorpt_correction_T_max 0.997
_exptl_absorpt_correction_T_min 0.710
_exptl_absorpt_correction_type multi-scan
_exptl_absorpt_process_details
;
(<i>CrystalClear-SM Expert</i>; Rigaku, 2012)
;
_exptl_crystal_colour yellow
_exptl_crystal_density_diffrn 1.331
_exptl_crystal_description plate
_exptl_crystal_F_000 238
_exptl_crystal_size_max 0.190
_exptl_crystal_size_mid 0.080
_exptl_crystal_size_min 0.010
_refine_diff_density_max 0.498
_refine_diff_density_min -0.366
_refine_ls_extinction_method none
_refine_ls_goodness_of_fit_ref 1.036
_refine_ls_hydrogen_treatment constr
_refine_ls_matrix_type full
_refine_ls_number_parameters 254
_refine_ls_number_reflns 2602
_refine_ls_number_restraints 684
_refine_ls_restrained_S_all 0.931
_refine_ls_R_factor_all 0.0671
_refine_ls_R_factor_gt 0.0527
_refine_ls_shift/su_max 0.001
_refine_ls_shift/su_mean 0.000
_refine_ls_structure_factor_coef Fsqd
_refine_ls_weighting_details 'w=1/[\s^2^(Fo^2^)+(0.0795P)^2^+0.2745P] where P=(Fo^2^+2Fc^2^)/3'
_refine_ls_weighting_scheme calc
_refine_ls_wR_factor_gt 0.1431
_refine_ls_wR_factor_ref 0.1516
_reflns_number_gt 2029
_reflns_number_total 2602
_reflns_threshold_expression 'I > 2\s(I)'
_cod_data_source_file fa3399sup1.cif
_cod_data_source_block I
_cod_database_code 2312043
_shelx_space_group_comment
;
The symmetry employed for this shelxl refinement is uniquely defined
by the following loop, which should always be used as a source of
symmetry information in preference to the above space-group names.
They are only intended as comments.
;
_shelx_estimated_absorpt_t_min 0.944
_shelx_estimated_absorpt_t_max 0.997

loop_
_space_group_symop_operation_xyz
'x, y, z'
'-x, -y, -z'

loop_
_atom_site_type_symbol
_atom_site_label
_atom_site_fract_x
_atom_site_fract_y
_atom_site_fract_z
_atom_site_U_iso_or_equiv
_atom_site_adp_type
_atom_site_calc_flag
_atom_site_occupancy
_atom_site_disorder_assembly
_atom_site_disorder_group
Cl Cl1 1.07708(11) 1.04684(7) 0.26667(8) 0.0519(3) Uani d 0.938(2) A 1
N N1 0.5280(3) 0.4524(2) 0.3295(2) 0.0309(4) Uani d 0.938(2) A 1
N N2 0.3712(3) 0.4576(2) 0.27056(19) 0.0317(4) Uani d 0.938(2) A 1
C C1 0.4759(4) 0.5470(3) 0.4378(2) 0.0309(5) Uani d 0.938(2) A 1
H H1 0.314157 0.583255 0.453113 0.037 Uiso calc 0.938(2) A 1
C C2 0.6281(4) 0.6732(3) 0.3980(2) 0.0298(5) Uani d 0.938(2) A 1
C C3 0.8602(3) 0.6475(2) 0.3523(2) 0.0313(5) Uani d 0.938(2) A 1
H H3 0.923011 0.550890 0.349967 0.038 Uiso calc 0.938(2) A 1
C C4 0.9987(4) 0.7610(3) 0.3105(3) 0.0358(5) Uani d 0.938(2) A 1
H H4 1.155742 0.743237 0.278198 0.043 Uiso calc 0.938(2) A 1
C C5 0.9044(4) 0.9025(2) 0.3166(2) 0.0363(5) Uani d 0.938(2) A 1
C C6 0.6750(4) 0.9302(2) 0.3616(2) 0.0364(5) Uani d 0.938(2) A 1
H H6 0.612603 1.026823 0.365184 0.044 Uiso calc 0.938(2) A 1
C C7 0.5376(4) 0.8147(2) 0.4014(2) 0.0330(5) Uani d 0.938(2) A 1
H H7 0.379998 0.832783 0.431207 0.040 Uiso calc 0.938(2) A 1
C C8 0.4142(4) 0.3686(2) 0.1629(2) 0.0332(5) Uani d 0.938(2) A 1
C C9 0.2481(4) 0.3793(3) 0.0901(2) 0.0406(6) Uani d 0.938(2) A 1
H H9 0.118460 0.442967 0.111913 0.049 Uiso calc 0.938(2) A 1
C C10 0.2720(5) 0.2961(3) -0.0151(2) 0.0475(7) Uani d 0.938(2) A 1
H H10 0.158512 0.303624 -0.065363 0.057 Uiso calc 0.938(2) A 1
C C11 0.4607(14) 0.2024(10) -0.0472(9) 0.0492(14) Uani d 0.938(2) A 1
H H11 0.477227 0.145688 -0.119018 0.059 Uiso calc 0.938(2) A 1
C C12 0.6254(5) 0.1928(3) 0.0277(3) 0.0470(6) Uani d 0.938(2) A 1
H H12 0.754273 0.128306 0.006740 0.056 Uiso calc 0.938(2) A 1
C C13 0.6050(4) 0.2752(3) 0.1315(2) 0.0371(6) Uani d 0.938(2) A 1
H H13 0.719456 0.268545 0.181043 0.045 Uiso calc 0.938(2) A 1
Cl Cl1' 0.442(6) 0.220(5) -0.034(4) 0.061(7) Uani d 0.062(2) A 2
N N1' 0.679(4) 0.638(2) 0.3877(12) 0.031(4) Uani d 0.062(2) A 2
N N2' 0.611(3) 0.764(2) 0.4111(16) 0.033(4) Uani d 0.062(2) A 2
C C1' 0.497(5) 0.537(2) 0.4297(11) 0.0309(5) Uani d 0.062(2) A 2
H H1' 0.355782 0.601310 0.442909 0.037 Uiso calc 0.062(2) A 2
C C2' 0.484(4) 0.456(2) 0.313(2) 0.032(3) Uani d 0.062(2) A 2
C C3' 0.298(4) 0.481(3) 0.255(2) 0.034(4) Uani d 0.062(2) A 2
H H3' 0.179041 0.548436 0.288600 0.041 Uiso calc 0.062(2) A 2
C C4' 0.286(4) 0.409(3) 0.148(2) 0.039(4) Uani d 0.062(2) A 2
H H4' 0.158839 0.425812 0.108868 0.047 Uiso calc 0.062(2) A 2
C C5' 0.460(4) 0.310(3) 0.099(2) 0.043(3) Uani d 0.062(2) A 2
C C6' 0.646(4) 0.285(3) 0.157(2) 0.041(4) Uani d 0.062(2) A 2
H H6' 0.765156 0.218053 0.123801 0.049 Uiso calc 0.062(2) A 2
C C7' 0.658(4) 0.358(2) 0.264(2) 0.034(4) Uani d 0.062(2) A 2
H H7' 0.785362 0.340677 0.303533 0.041 Uiso calc 0.062(2) A 2
C C8' 0.790(3) 0.8627(19) 0.3698(16) 0.044(4) Uani d 0.062(2) A 2
C C9' 0.994(4) 0.7935(18) 0.314(2) 0.045(5) Uani d 0.062(2) A 2
H H9' 1.003033 0.692531 0.307450 0.054 Uiso calc 0.062(2) A 2
C C10' 1.184(3) 0.872(3) 0.269(3) 0.055(5) Uani d 0.062(2) A 2
H H10' 1.323871 0.824792 0.231450 0.066 Uiso calc 0.062(2) A 2
C C11' 1.171(4) 1.020(3) 0.280(3) 0.0519(3) Uani d 0.062(2) A 2
H H11' 1.301252 1.073505 0.248647 0.062 Uiso calc 0.062(2) A 2
C C12' 0.967(4) 1.0890(18) 0.335(3) 0.049(5) Uani d 0.062(2) A 2
H H12' 0.957793 1.189960 0.341843 0.059 Uiso calc 0.062(2) A 2
C C13' 0.776(3) 1.010(2) 0.380(3) 0.056(5) Uani d 0.062(2) A 2
H H13' 0.636951 1.057702 0.417843 0.068 Uiso calc 0.062(2) A 2

loop_
_atom_site_aniso_label
_atom_site_aniso_U_11
_atom_site_aniso_U_22
_atom_site_aniso_U_33
_atom_site_aniso_U_12
_atom_site_aniso_U_13
_atom_site_aniso_U_23
Cl1 0.0402(4) 0.0351(3) 0.0755(5) -0.0120(3) -0.0073(3) 0.0114(3)
N1 0.0311(10) 0.0325(9) 0.0292(10) -0.0054(7) -0.0074(7) 0.0009(8)
N2 0.0310(10) 0.0296(9) 0.0341(10) -0.0057(7) -0.0078(8) 0.0028(8)
C1 0.0261(10) 0.0316(10) 0.0337(10) -0.0023(8) -0.0051(8) -0.0004(8)
C2 0.0291(11) 0.0343(13) 0.0255(10) -0.0043(9) -0.0053(8) -0.0002(9)
C3 0.0303(11) 0.0304(10) 0.0324(11) -0.0024(8) -0.0076(8) 0.0015(8)
C4 0.0318(11) 0.0351(12) 0.0391(12) -0.0035(9) -0.0073(9) 0.0021(10)
C5 0.0367(12) 0.0328(11) 0.0376(12) -0.0100(9) -0.0067(9) 0.0068(9)
C6 0.0361(12) 0.0308(11) 0.0412(12) -0.0012(9) -0.0070(9) -0.0032(9)
C7 0.0294(11) 0.0340(11) 0.0346(11) -0.0009(9) -0.0054(9) -0.0030(9)
C8 0.0403(12) 0.0289(10) 0.0306(11) -0.0134(9) -0.0062(9) 0.0012(9)
C9 0.0446(13) 0.0386(12) 0.0397(13) -0.0128(10) -0.0126(10) 0.0054(10)
C10 0.0624(18) 0.0504(15) 0.0353(13) -0.0259(14) -0.0200(12) 0.0064(11)
C11 0.077(3) 0.042(3) 0.030(3) -0.026(2) -0.005(2) -0.0064(16)
C12 0.0558(15) 0.0360(12) 0.0462(14) -0.0116(11) -0.0015(12) -0.0044(11)
C13 0.0431(13) 0.0350(12) 0.0341(12) -0.0106(10) -0.0081(10) -0.0012(10)
Cl1' 0.087(12) 0.059(11) 0.037(8) -0.037(8) 0.010(7) -0.020(7)
N1' 0.031(6) 0.032(5) 0.029(7) -0.002(5) -0.005(6) 0.000(5)
N2' 0.030(6) 0.034(5) 0.034(8) -0.002(5) -0.006(6) -0.001(5)
C1' 0.0261(10) 0.0316(10) 0.0337(10) -0.0023(8) -0.0051(8) -0.0004(8)
C2' 0.034(6) 0.031(6) 0.030(6) -0.004(5) -0.008(5) 0.000(5)
C3' 0.038(7) 0.033(7) 0.034(6) -0.007(6) -0.012(5) 0.003(6)
C4' 0.044(7) 0.040(7) 0.036(7) -0.011(6) -0.012(6) -0.003(6)
C5' 0.051(6) 0.036(6) 0.039(6) -0.015(5) -0.003(5) -0.001(5)
C6' 0.049(7) 0.035(8) 0.038(7) -0.010(6) -0.004(6) -0.006(6)
C7' 0.036(6) 0.029(6) 0.035(6) -0.008(5) -0.004(5) 0.001(5)
C8' 0.040(6) 0.045(5) 0.046(8) -0.008(5) -0.006(6) -0.002(5)
C9' 0.039(6) 0.041(7) 0.052(9) -0.010(5) -0.003(6) 0.004(6)
C10' 0.045(7) 0.043(5) 0.069(9) -0.009(5) -0.003(7) 0.006(5)
C11' 0.0402(4) 0.0351(3) 0.0755(5) -0.0120(3) -0.0073(3) 0.0114(3)
C12' 0.044(6) 0.040(7) 0.058(10) -0.003(5) -0.006(6) 0.002(6)
C13' 0.050(7) 0.049(6) 0.067(10) -0.009(5) -0.003(7) -0.002(6)

loop_
_atom_type_symbol
_atom_type_description
_atom_type_scat_dispersion_real
_atom_type_scat_dispersion_imag
_atom_type_scat_source
C C 0.0033 0.0016 'International Tables Vol C Tables 4.2.6.8 and 6.1.1.4'
H H 0.0000 0.0000 'International Tables Vol C Tables 4.2.6.8 and 6.1.1.4'
Cl Cl 0.1484 0.1585 'International Tables Vol C Tables 4.2.6.8 and 6.1.1.4'
N N 0.0061 0.0033 'International Tables Vol C Tables 4.2.6.8 and 6.1.1.4'

loop_
_geom_angle_atom_site_label_1
_geom_angle_atom_site_label_2
_geom_angle_atom_site_label_3
_geom_angle_site_symmetry_1
_geom_angle_site_symmetry_3
_geom_angle
_geom_angle_publ_flag
N2 N1 C1 . . 111.55(18) ?
N1 N2 C8 . . 113.89(19) ?
N1 C1 C2 . . 108.00(17) ?
N1 C1 C1 . 2_666 106.3(2) ?
C2 C1 C1 . 2_666 111.6(2) ?
N1 C1 H1 . . 110.3 ?
C2 C1 H1 . . 110.3 ?
C1 C1 H1 2_666 . 110.3 ?
C7 C2 C3 . . 119.3(2) ?
C7 C2 C1 . . 120.54(19) ?
C3 C2 C1 . . 120.1(2) ?
C4 C3 C2 . . 120.7(2) ?
C4 C3 H3 . . 119.7 ?
C2 C3 H3 . . 119.7 ?
C3 C4 C5 . . 119.0(2) ?
C3 C4 H4 . . 120.5 ?
C5 C4 H4 . . 120.5 ?
C6 C5 C4 . . 121.2(2) ?
C6 C5 Cl1 . . 119.23(17) ?
C4 C5 Cl1 . . 119.62(18) ?
C5 C6 C7 . . 119.1(2) ?
C5 C6 H6 . . 120.5 ?
C7 C6 H6 . . 120.5 ?
C2 C7 C6 . . 120.8(2) ?
C2 C7 H7 . . 119.6 ?
C6 C7 H7 . . 119.6 ?
C9 C8 C13 . . 120.5(2) ?
C9 C8 N2 . . 115.1(2) ?
C13 C8 N2 . . 124.4(2) ?
C8 C9 C10 . . 119.7(2) ?
C8 C9 H9 . . 120.2 ?
C10 C9 H9 . . 120.2 ?
C11 C10 C9 . . 120.5(3) ?
C11 C10 H10 . . 119.8 ?
C9 C10 H10 . . 119.8 ?
C10 C11 C12 . . 118.9(4) ?
C10 C11 H11 . . 120.5 ?
C12 C11 H11 . . 120.5 ?
C13 C12 C11 . . 121.3(3) ?
C13 C12 H12 . . 119.4 ?
C11 C12 H12 . . 119.4 ?
C12 C13 C8 . . 119.2(2) ?
C12 C13 H13 . . 120.4 ?
C8 C13 H13 . . 120.4 ?
N2' N1' C1' . . 111.7(14) ?
N1' N2' C8' . . 111.5(13) ?
N1' C1' C2' . . 109.1(12) ?
N1' C1' C1' . 2_666 109.1(18) ?
C2' C1' C1' . 2_666 124(2) ?
N1' C1' H1' . . 104.1 ?
C2' C1' H1' . . 104.1 ?
C1' C1' H1' 2_666 . 104.1 ?
C3' C2' C7' . . 120.0 ?
C3' C2' C1' . . 119.8(10) ?
C7' C2' C1' . . 120.2(10) ?
C4' C3' C2' . . 120.0 ?
C4' C3' H3' . . 120.0 ?
C2' C3' H3' . . 120.0 ?
C3' C4' C5' . . 120.0 ?
C3' C4' H4' . . 120.0 ?
C5' C4' H4' . . 120.0 ?
C4' C5' C6' . . 120.0 ?
C4' C5' Cl1' . . 119.3(10) ?
C6' C5' Cl1' . . 120.7(10) ?
C7' C6' C5' . . 120.0 ?
C7' C6' H6' . . 120.0 ?
C5' C6' H6' . . 120.0 ?
C6' C7' C2' . . 120.0 ?
C6' C7' H7' . . 120.0 ?
C2' C7' H7' . . 120.0 ?
C9' C8' C13' . . 120.0 ?
C9' C8' N2' . . 112.3(10) ?
C13' C8' N2' . . 127.7(10) ?
C8' C9' C10' . . 120.0 ?
C8' C9' H9' . . 120.0 ?
C10' C9' H9' . . 120.0 ?
C11' C10' C9' . . 120.0 ?
C11' C10' H10' . . 120.0 ?
C9' C10' H10' . . 120.0 ?
C10' C11' C12' . . 120.0 ?
C10' C11' H11' . . 120.0 ?
C12' C11' H11' . . 120.0 ?
C13' C12' C11' . . 120.0 ?
C13' C12' H12' . . 120.0 ?
C11' C12' H12' . . 120.0 ?
C12' C13' C8' . . 120.0 ?
C12' C13' H13' . . 120.0 ?
C8' C13' H13' . . 120.0 ?

loop_
_geom_bond_atom_site_label_1
_geom_bond_atom_site_label_2
_geom_bond_site_symmetry_2
_geom_bond_distance
_geom_bond_publ_flag
Cl1 C5 . 1.740(2) ?
N1 N2 . 1.242(3) ?
N1 C1 . 1.479(3) ?
N2 C8 . 1.440(3) ?
C1 C2 . 1.524(3) ?
C1 C1 2_666 1.544(4) ?
C1 H1 . 1.0000 ?
C2 C7 . 1.388(3) ?
C2 C3 . 1.400(3) ?
C3 C4 . 1.381(3) ?
C3 H3 . 0.9500 ?
C4 C5 . 1.397(3) ?
C4 H4 . 0.9500 ?
C5 C6 . 1.386(3) ?
C6 C7 . 1.389(3) ?
C6 H6 . 0.9500 ?
C7 H7 . 0.9500 ?
C8 C9 . 1.385(3) ?
C8 C13 . 1.396(3) ?
C9 C10 . 1.393(4) ?
C9 H9 . 0.9500 ?
C10 C11 . 1.389(7) ?
C10 H10 . 0.9500 ?
C11 C12 . 1.394(6) ?
C11 H11 . 0.9500 ?
C12 C13 . 1.379(3) ?
C12 H12 . 0.9500 ?
C13 H13 . 0.9500 ?
Cl1' C5' . 1.739(9) ?
N1' N2' . 1.246(10) ?
N1' C1' . 1.480(11) ?
N2' C8' . 1.449(9) ?
C1' C2' . 1.526(9) ?
C1' C1' 2_666 1.547(10) ?
C1' H1' . 1.0000 ?
C2' C3' . 1.3900 ?
C2' C7' . 1.3900 ?
C3' C4' . 1.3900 ?
C3' H3' . 0.9500 ?
C4' C5' . 1.3900 ?
C4' H4' . 0.9500 ?
C5' C6' . 1.3900 ?
C6' C7' . 1.3900 ?
C6' H6' . 0.9500 ?
C7' H7' . 0.9500 ?
C8' C9' . 1.3900 ?
C8' C13' . 1.3900 ?
C9' C10' . 1.3900 ?
C9' H9' . 0.9500 ?
C10' C11' . 1.3900 ?
C10' H10' . 0.9500 ?
C11' C12' . 1.3900 ?
C11' H11' . 0.9500 ?
C12' C13' . 1.3900 ?
C12' H12' . 0.9500 ?
C13' H13' . 0.9500 ?

loop_
_geom_torsion_atom_site_label_1
_geom_torsion_atom_site_label_2
_geom_torsion_atom_site_label_3
_geom_torsion_atom_site_label_4
_geom_torsion_site_symmetry_1
_geom_torsion_site_symmetry_2
_geom_torsion_site_symmetry_3
_geom_torsion_site_symmetry_4
_geom_torsion
_geom_torsion_publ_flag
C1 N1 N2 C8 . . . . 179.32(17) ?
N2 N1 C1 C2 . . . . -110.4(2) ?
N2 N1 C1 C1 . . . 2_666 129.7(2) ?
N1 C1 C2 C7 . . . . 127.5(2) ?
C1 C1 C2 C7 2_666 . . . -116.0(3) ?
N1 C1 C2 C3 . . . . -49.7(3) ?
C1 C1 C2 C3 2_666 . . . 66.7(3) ?
C7 C2 C3 C4 . . . . -0.1(3) ?
C1 C2 C3 C4 . . . . 177.2(2) ?
C2 C3 C4 C5 . . . . 1.0(4) ?
C3 C4 C5 C6 . . . . -1.0(4) ?
C3 C4 C5 Cl1 . . . . 179.05(18) ?
C4 C5 C6 C7 . . . . 0.1(4) ?
Cl1 C5 C6 C7 . . . . -179.99(18) ?
C3 C2 C7 C6 . . . . -0.8(3) ?
C1 C2 C7 C6 . . . . -178.1(2) ?
C5 C6 C7 C2 . . . . 0.9(4) ?
N1 N2 C8 C9 . . . . -176.14(18) ?
N1 N2 C8 C13 . . . . 4.7(3) ?
C13 C8 C9 C10 . . . . 0.0(3) ?
N2 C8 C9 C10 . . . . -179.19(19) ?
C8 C9 C10 C11 . . . . 0.2(7) ?
C9 C10 C11 C12 . . . . 0.0(12) ?
C10 C11 C12 C13 . . . . -0.5(12) ?
C11 C12 C13 C8 . . . . 0.8(7) ?
C9 C8 C13 C12 . . . . -0.5(3) ?
N2 C8 C13 C12 . . . . 178.6(2) ?
C1' N1' N2' C8' . . . . 179.98(18) ?
N2' N1' C1' C2' . . . . 126.1(15) ?
N2' N1' C1' C1' . . . 2_666 -95(3) ?
N1' C1' C2' C3' . . . . -112.1(16) ?
C1' C1' C2' C3' 2_666 . . . 117(3) ?
N1' C1' C2' C7' . . . . 68(2) ?
C1' C1' C2' C7' 2_666 . . . -63(3) ?
C7' C2' C3' C4' . . . . 0.0 ?
C1' C2' C3' C4' . . . . 180(2) ?
C2' C3' C4' C5' . . . . 0.0 ?
C3' C4' C5' C6' . . . . 0.0 ?
C3' C4' C5' Cl1' . . . . 180(3) ?
C4' C5' C6' C7' . . . . 0.0 ?
Cl1' C5' C6' C7' . . . . -180(3) ?
C5' C6' C7' C2' . . . . 0.0 ?
C3' C2' C7' C6' . . . . 0.0 ?
C1' C2' C7' C6' . . . . -180(2) ?
N1' N2' C8' C9' . . . . 0.0(2) ?
N1' N2' C8' C13' . . . . 180.0(2) ?
C13' C8' C9' C10' . . . . 0.0 ?
N2' C8' C9' C10' . . . . 180.0(3) ?
C8' C9' C10' C11' . . . . 0.0 ?
C9' C10' C11' C12' . . . . 0.0 ?
C10' C11' C12' C13' . . . . 0.0 ?
C11' C12' C13' C8' . . . . 0.0 ?
C9' C8' C13' C12' . . . . 0.0 ?
N2' C8' C13' C12' . . . . -180.0(4) ?

_cod_database_fobs_code 2312043
